data_7720577
loop_
_publ_author_name
'de Vere-Tucker, Matthew'
'Squire, Imogen'
'Tritto, Michelangelo'
'Anandkar, Rohil'
'Syeda, Tayyibah'
'Uthayan, Divia'
'Aguila, Gabrielle'
'Silva de Moraes, Lygia'
'Bakewell, Clare'

_publ_section_title
;
 Amidines: a deeper look at the archetypal pro-ligand.
;
_journal_issue 12
_journal_name_full 'Dalton transactions (Cambridge, England : 2003)'
_journal_page_first 4977
_journal_page_last 4987
_journal_paper_doi 10.1039/d6dt00276e
_journal_volume 55
_journal_year 2026
_chemical_formula_moiety '1.5(C68 H94 Al2 N4)'
_chemical_formula_sum 'C102 H141 Al3 N6'
_chemical_formula_weight 1532.14
_chemical_properties_physical Air-sensitive,Moisture-sensitive
_space_group_crystal_system monoclinic
_space_group_IT_number 15
_space_group_name_Hall '-I 2ya'
_space_group_name_H-M_alt 'I 1 2/a 1'
_atom_sites_solution_hydrogens mixed
_atom_sites_solution_primary dual
_audit_creation_date 2026-01-28
_audit_creation_method
;
Olex2 1.5
(compiled 2025.07.13 svn.rb7424aed for OlexSys, GUI svn.r7314)
;
_audit_update_record
;
2026-01-30 deposited with the CCDC.	2026-03-03 downloaded from the CCDC.
;
_cell_angle_alpha 90
_cell_angle_beta 93.0560(10)
_cell_angle_gamma 90
_cell_formula_units_Z 4
_cell_length_a 15.5008(2)
_cell_length_b 23.4406(3)
_cell_length_c 25.4848(3)
_cell_measurement_reflns_used 38127
_cell_measurement_temperature 100.00(10)
_cell_measurement_theta_max 30.2660
_cell_measurement_theta_min 2.8360
_cell_volume 9246.7(2)
_computing_cell_refinement 'CrysAlisPro 1.171.43.90 (Rigaku OD, 2023)'
_computing_data_collection 'CrysAlisPro system (CCD 43.122a 64-bit (release 15-05-2024))'
_computing_data_reduction 'CrysAlisPro 1.171.43.90 (Rigaku OD, 2023)'
_computing_molecular_graphics 'Olex2 1.5 (Dolomanov et al., 2009)'
_computing_publication_material 'Olex2 1.5 (Dolomanov et al., 2009)'
_computing_structure_refinement 'SHELXL 2019/3 (Sheldrick, 2015)'
_computing_structure_solution 'SHELXT 2018/2 (Sheldrick, 2018)'
_diffrn_ambient_environment N~2~
_diffrn_ambient_temperature 100.00(10)
_diffrn_detector 'Hybrid Pixel Array Detector'
_diffrn_detector_area_resol_mean 13.3333
_diffrn_detector_type 'Eiger2 1M'
_diffrn_measured_fraction_theta_full 0.999
_diffrn_measured_fraction_theta_max 0.874
_diffrn_measurement_details
;
List of Runs (angles in degrees, time in seconds):

  # Type    Start    End  Width  t~exp~   \w     \q     \k     \f   Frames
#--------------------------------------------------------------------------
  1  \w    -60.00 -12.00   0.50   10.86    --   -7.69 130.00  71.00   96
  2  \w    -67.00 -17.00   0.50   10.86    --   -7.69 140.00-114.00  100
  3  \w    -32.00  64.00   0.50   10.86    --   -7.69   0.00 -60.00  192
  4  \w    -42.00  15.00   0.50   10.86    --   -7.69   0.00 -60.00  114
  5  \w    -73.00   8.00   0.50   10.86    --   -7.69 -57.00  30.00  162
  6  \w    -21.00  58.00   0.50   10.86    --   -7.69  57.00-180.00  158
  7  \w    -64.00 -38.00   0.50   10.86    --   -7.69 -77.00   0.00   52
  8  \w    -31.00   8.00   0.50   10.86    --   -7.69 -77.00   0.00   78
  9  \w    -71.00   7.00   0.50   10.86    --   -7.69 -57.00 -60.00  156
 10  \w      6.00  71.00   0.50   10.86    --    8.47  57.00 -90.00  130
 11  \w     48.00  73.00   0.50   10.86    --    8.47  57.00 -60.00   50
 12  \w    -19.00  18.00   0.50   10.86    --    8.47 -57.00  90.00   74
 13  \w    -17.00  38.50   0.50   10.86    --    8.47  77.00-180.00  111
;
_diffrn_measurement_device 'four-circle diffractometer'
_diffrn_measurement_device_type 'XtaLAB Synergy, Dualflex, Eiger2 1M'
_diffrn_measurement_method '\w scans'
_diffrn_orient_matrix_type 'CrysAlisPro convention (1999,Acta A55,543-557)'
_diffrn_orient_matrix_UB_11 -0.0030019000
_diffrn_orient_matrix_UB_12 0.0177991000
_diffrn_orient_matrix_UB_13 -0.0225205000
_diffrn_orient_matrix_UB_21 -0.0027279000
_diffrn_orient_matrix_UB_22 -0.0244762000
_diffrn_orient_matrix_UB_23 -0.0164018000
_diffrn_orient_matrix_UB_31 -0.0456290000
_diffrn_orient_matrix_UB_32 0.0003012000
_diffrn_orient_matrix_UB_33 0.0009574000
_diffrn_radiation_monochromator mirror
_diffrn_radiation_probe x-ray
_diffrn_radiation_type 'Mo K\a'
_diffrn_radiation_wavelength 0.71073
_diffrn_reflns_av_R_equivalents 0.0470
_diffrn_reflns_av_unetI/netI 0.0341
_diffrn_reflns_Laue_measured_fraction_full 0.999
_diffrn_reflns_Laue_measured_fraction_max 0.874
_diffrn_reflns_limit_h_max 21
_diffrn_reflns_limit_h_min -19
_diffrn_reflns_limit_k_max 33
_diffrn_reflns_limit_k_min -32
_diffrn_reflns_limit_l_max 36
_diffrn_reflns_limit_l_min -36
_diffrn_reflns_number 102333
_diffrn_reflns_point_group_measured_fraction_full 0.999
_diffrn_reflns_point_group_measured_fraction_max 0.874
_diffrn_reflns_theta_full 25.242
_diffrn_reflns_theta_max 30.954
_diffrn_reflns_theta_min 2.727
_diffrn_source 'micro-focus sealed X-ray tube'
_diffrn_source_type 'PhotonJet (Mo) X-ray Source'
_exptl_absorpt_coefficient_mu 0.089
_exptl_absorpt_correction_T_max 1.11
_exptl_absorpt_correction_T_min 0.82
_exptl_absorpt_correction_type gaussian
_exptl_absorpt_process_details
;
CrysAlisPro 1.171.43.90 (Rigaku Oxford Diffraction, 2023)
Numerical absorption correction based on gaussian integration over
a multifaceted crystal model
Empirical absorption correction using spherical harmonics,
implemented in SCALE3 ABSPACK scaling algorithm.
;
_exptl_crystal_colour 'clear yellowish colourless'
_exptl_crystal_colour_lustre clear
_exptl_crystal_colour_modifier yellowish
_exptl_crystal_colour_primary colourless
_exptl_crystal_density_diffrn 1.101
_exptl_crystal_description plate
_exptl_crystal_F_000 3336
_exptl_crystal_recrystallization_method 'Re-crystallisation from solvent: hexane'
_exptl_crystal_size_max 0.38
_exptl_crystal_size_mid 0.21
_exptl_crystal_size_min 0.14
_refine_diff_density_max 0.274
_refine_diff_density_min -0.293
_refine_diff_density_rms 0.040
_refine_ls_extinction_method none
_refine_ls_goodness_of_fit_ref 1.046
_refine_ls_hydrogen_treatment mixed
_refine_ls_matrix_type full
_refine_ls_number_parameters 575
_refine_ls_number_reflns 12839
_refine_ls_number_restraints 189
_refine_ls_restrained_S_all 1.043
_refine_ls_R_factor_all 0.0780
_refine_ls_R_factor_gt 0.0527
_refine_ls_shift/su_max 0.001
_refine_ls_shift/su_mean 0.000
_refine_ls_structure_factor_coef Fsqd
_refine_ls_weighting_details 'w=1/[\s^2^(Fo^2^)+(0.0640P)^2^+4.6977P] where P=(Fo^2^+2Fc^2^)/3'
_refine_ls_weighting_scheme calc
_refine_ls_wR_factor_gt 0.1309
_refine_ls_wR_factor_ref 0.1411
_reflns_Friedel_coverage 0.000
_reflns_number_gt 9338
_reflns_number_total 12839
_reflns_threshold_expression 'I > 2\s(I)'
_cod_data_source_file d6dt00276e3.cif
_cod_data_source_block dippAmmesAlH2_11-Al
_cod_depositor_comments 'Adding full bibliography for 7720566--7720581.cif.'
_cod_database_code 7720577
_shelx_shelxl_version_number 2019/3
_chemical_oxdiff_formula 'C H N Al'
_shelx_space_group_comment
;
The symmetry employed for this shelxl refinement is uniquely defined
by the following loop, which should always be used as a source of
symmetry information in preference to the above space-group names.
They are only intended as comments.
;
_shelx_estimated_absorpt_t_max 0.988
_shelx_estimated_absorpt_t_min 0.967
_olex2_refinement_description
;
1. Restrained distances
 C39-C40 = C41-C36 = C36-C37 = C37-C38
 1.39 with sigma of 0.02
 C39-C38 = C40-C41
 1.4 with sigma of 0.02
 C39-C43 = C41-C44 = C37-C42
 1.51 with sigma of 0.02
 C39-C41 = C39-C37 = C41-C37
 2.43 with sigma of 0.04
 C40-C36 = C36-C38
 2.39 with sigma of 0.04
 C40-C44
 2.53 with sigma of 0.04
 C36-C42
 2.52 with sigma of 0.04
 C39-C40 \\sim C40-C41 \\sim C41-C36 \\sim C36-C37 \\sim C37-C38 \\sim C38-C39
 with sigma of 0.02
 C39-C41 \\sim C41-C37 \\sim C37-C39 \\sim C40-C38 \\sim C40-C36 \\sim C36-C38
 with sigma of 0.04
 C39-C43 \\sim C41-C44 \\sim C37-C42
 with sigma of 0.02
 C40-C43 \\sim C38-C43 \\sim C38-C42 \\sim C36-C42 \\sim C36-C44 \\sim C40-C44
 with sigma of 0.04
 C51-C52 \\sim C51-C52A
 with sigma of 0.02
 C51-C53 \\sim C51-C53A
 with sigma of 0.02
2. Restrained planarity
 C39, C40, C41, C36, C37, C38, C43, C44, C42
 with sigma of 0.1
3. Uiso/Uaniso restraints and constraints
C39 \\sim C40 \\sim C41 \\sim C36 \\sim C37 \\sim C38 \\sim C43 \\sim C44 \\sim
C42: within 2A with sigma of 0.04 and sigma for terminal atoms of 0.08 within 2A
Uanis(C52A) = Uanis(C52) = Uanis(C53) = Uanis(C53A)
4. Rigid body (RIGU) restrains
 C39, C40, C41, C36, C37, C38, C43, C44, C42
 with sigma for 1-2 distances of 0.004 and sigma for 1-3 distances of 0.004
5. Others
 Sof(H51A)=Sof(C52A)=Sof(H52D)=Sof(H52E)=Sof(H52F)=Sof(C53A)=Sof(H53D)=
 Sof(H53E)=Sof(H53F)=1-FVAR(1)
 Sof(H51)=Sof(C52)=Sof(H52A)=Sof(H52B)=Sof(H52C)=Sof(C53)=Sof(H53A)=Sof(H53B)=
 Sof(H53C)=FVAR(1)
 Fixed Sof: C39(0.5) C40(0.5) H40(0.5) C41(0.5) C36(0.5) C37(0.5) C38(0.5)
 H38(0.5) C43(0.5) H43A(0.5) H43B(0.5) H43C(0.5) C44(0.5) H44A(0.5) H44B(0.5)
 H44C(0.5) C42(0.5) H42A(0.5) H42B(0.5) H42C(0.5)
6.a Ternary CH refined with riding coordinates:
 C17(H17), C32(H32), C20(H20), C29(H29), C54(H54), C51(H51), C51(H51A)
6.b Aromatic/amide H refined with riding coordinates:
 C6(H6), C15(H15), C26(H26), C14(H14), C27(H27), C13(H13), C4(H4), C25(H25),
 C40(H40), C38(H38), C47(H47), C48(H48), C49(H49)
6.c Idealised Me refined as rotating group:
 C10(H10A,H10B,H10C), C19(H19A,H19B,H19C), C18(H18A,H18B,H18C), C8(H8A,H8B,
 H8C), C22(H22A,H22B,H22C), C9(H9A,H9B,H9C), C21(H21A,H21B,H21C), C33(H33A,H33B,
 H33C), C34(H34A,H34B,H34C), C30(H30A,H30B,H30C), C31(H31A,H31B,H31C), C43(H43A,
 H43B,H43C), C44(H44A,H44B,H44C), C42(H42A,H42B,H42C), C56(H56A,H56B,H56C),
 C52(H52A,H52B,H52C), C53(H53A,H53B,H53C), C55(H55A,H55B,H55C), C52A(H52D,H52E,
 H52F), C53A(H53D,H53E,H53F)
;
_olex2_submission_special_instructions 'No special instructions were received'
_oxdiff_exptl_absorpt_empirical_details
;
Empirical correction (ABSPACK) includes:
- Absorption correction using spherical harmonics
- Frame scaling
;
_oxdiff_exptl_absorpt_empirical_full_max 1.089
_oxdiff_exptl_absorpt_empirical_full_min 0.875

loop_
_space_group_symop_operation_xyz
'x, y, z'
'-x+1/2, y, -z'
'x+1/2, y+1/2, z+1/2'
'-x+1, y+1/2, -z+1/2'
'-x, -y, -z'
'x-1/2, -y, z'
'-x+1/2, -y+1/2, -z+1/2'
'x, -y+1/2, z+1/2'

loop_
_atom_site_label
_atom_site_type_symbol
_atom_site_fract_x
_atom_site_fract_y
_atom_site_fract_z
_atom_site_U_iso_or_equiv
_atom_site_adp_type
_atom_site_occupancy
_atom_site_site_symmetry_order
_atom_site_calc_flag
_atom_site_refinement_flags_posn
_atom_site_refinement_flags_adp
_atom_site_refinement_flags_occupancy
_atom_site_disorder_assembly
_atom_site_disorder_group
Al1 Al 0.70447(2) 0.70364(2) 0.26594(2) 0.03298(11) Uani 1 1 d . . . . .
Al2 Al 0.250000 0.71992(3) 0.500000 0.04001(15) Uani 1 2 d S T P . .
N2 N 0.68460(7) 0.66756(5) 0.33436(5) 0.0323(2) Uani 1 1 d . . . . .
N1 N 0.78585(7) 0.64351(5) 0.28259(4) 0.0311(2) Uani 1 1 d . . . . .
N3 N 0.23087(8) 0.78726(5) 0.45790(5) 0.0382(3) Uani 1 1 d . . . . .
C1 C 0.75211(8) 0.63254(6) 0.32925(5) 0.0313(3) Uani 1 1 d . . . . .
C11 C 0.85697(8) 0.61594(6) 0.25930(5) 0.0316(3) Uani 1 1 d . . . . .
C28 C 0.57084(8) 0.61079(6) 0.37360(6) 0.0354(3) Uani 1 1 d . . . . .
C16 C 0.83739(9) 0.57957(6) 0.21588(6) 0.0345(3) Uani 1 1 d . . . . .
C23 C 0.62080(8) 0.66087(6) 0.37262(5) 0.0331(3) Uani 1 1 d . . . . .
C2 C 0.78611(8) 0.59237(6) 0.37106(5) 0.0319(3) Uani 1 1 d . . . . .
C3 C 0.81235(8) 0.61590(7) 0.42065(6) 0.0358(3) Uani 1 1 d . . . . .
C12 C 0.94305(8) 0.62856(6) 0.27556(5) 0.0336(3) Uani 1 1 d . . . . .
C24 C 0.60241(9) 0.70708(6) 0.40557(6) 0.0369(3) Uani 1 1 d . . . . .
C6 C 0.81875(9) 0.49898(7) 0.40653(6) 0.0401(3) Uani 1 1 d . . . . .
H6 H 0.821188 0.458833 0.401731 0.048 Uiso 1 1 calc R U . . .
C7 C 0.79215(8) 0.53308(6) 0.36389(6) 0.0350(3) Uani 1 1 d . . . . .
C17 C 0.96807(9) 0.67019(6) 0.31957(6) 0.0375(3) Uani 1 1 d . . . . .
H17 H 0.914011 0.688679 0.330945 0.045 Uiso 1 1 calc R U . . .
C15 C 0.90544(10) 0.55460(6) 0.19074(6) 0.0397(3) Uani 1 1 d . . . . .
H15 H 0.893417 0.529346 0.162122 0.048 Uiso 1 1 calc R U . . .
C26 C 0.49796(9) 0.64862(7) 0.44775(6) 0.0438(4) Uani 1 1 d . . . . .
H26 H 0.459352 0.643345 0.475060 0.053 Uiso 1 1 calc R U . . .
C14 C 0.99057(9) 0.56607(7) 0.20689(6) 0.0407(3) Uani 1 1 d . . . . .
H14 H 1.036383 0.548744 0.189362 0.049 Uiso 1 1 calc R U . . .
C5 C 0.84189(9) 0.52138(7) 0.45588(6) 0.0419(3) Uani 1 1 d . . . . .
C27 C 0.51141(9) 0.60531(7) 0.41261(6) 0.0414(3) Uani 1 1 d . . . . .
H27 H 0.479505 0.570877 0.414953 0.050 Uiso 1 1 calc R U . . .
C13 C 1.00856(9) 0.60254(7) 0.24830(6) 0.0382(3) Uani 1 1 d . . . . .
H13 H 1.067141 0.610315 0.258720 0.046 Uiso 1 1 calc R U . . .
C32 C 0.57071(9) 0.56735(6) 0.32984(6) 0.0386(3) Uani 1 1 d . . . . .
H32 H 0.627270 0.570307 0.312909 0.046 Uiso 1 1 calc R U . . .
C4 C 0.83918(9) 0.57991(7) 0.46154(6) 0.0407(3) Uani 1 1 d . . . . .
H4 H 0.856298 0.596126 0.494641 0.049 Uiso 1 1 calc R U . . .
C20 C 0.74493(9) 0.56902(7) 0.19414(6) 0.0400(3) Uani 1 1 d . . . . .
H20 H 0.704882 0.578939 0.222252 0.048 Uiso 1 1 calc R U . . .
C25 C 0.54090(9) 0.69964(7) 0.44300(6) 0.0413(3) Uani 1 1 d . . . . .
H25 H 0.528387 0.730379 0.465666 0.050 Uiso 1 1 calc R U . . .
C10 C 0.77280(10) 0.50304(6) 0.31237(6) 0.0403(3) Uani 1 1 d . . . . .
H10A H 0.730971 0.525448 0.290804 0.060 Uiso 1 1 calc R U . . .
H10B H 0.748643 0.465237 0.318962 0.060 Uiso 1 1 calc R U . . .
H10C H 0.826212 0.498883 0.293802 0.060 Uiso 1 1 calc R U . . .
C19 C 1.02770(9) 0.71731(7) 0.30069(7) 0.0441(4) Uani 1 1 d . . . . .
H19A H 1.082792 0.700533 0.291485 0.066 Uiso 1 1 calc R U . . .
H19B H 1.038098 0.745423 0.328787 0.066 Uiso 1 1 calc R U . . .
H19C H 1.000304 0.736091 0.269745 0.066 Uiso 1 1 calc R U . . .
C18 C 1.01105(10) 0.63977(7) 0.36734(6) 0.0438(4) Uani 1 1 d . . . . .
H18A H 0.973107 0.609264 0.378765 0.066 Uiso 1 1 calc R U . . .
H18B H 1.021296 0.667210 0.396009 0.066 Uiso 1 1 calc R U . . .
H18C H 1.066224 0.623391 0.357789 0.066 Uiso 1 1 calc R U . . .
C35 C 0.250000 0.82031(9) 0.500000 0.0433(5) Uani 1 2 d S T P . .
C8 C 0.81495(9) 0.67926(7) 0.43115(6) 0.0431(4) Uani 1 1 d . . . . .
H8A H 0.821459 0.699771 0.398093 0.065 Uiso 1 1 calc R U . . .
H8B H 0.863962 0.688078 0.455696 0.065 Uiso 1 1 calc R U . . .
H8C H 0.761124 0.691059 0.446497 0.065 Uiso 1 1 calc R U . . .
C29 C 0.64159(10) 0.76559(7) 0.39766(6) 0.0435(3) Uani 1 1 d . . . . .
H29 H 0.697884 0.760417 0.380829 0.052 Uiso 1 1 calc R U . . .
C22 C 0.72331(10) 0.60736(8) 0.14705(6) 0.0480(4) Uani 1 1 d . . . . .
H22A H 0.733085 0.647292 0.157097 0.072 Uiso 1 1 calc R U . . .
H22B H 0.662604 0.602069 0.135305 0.072 Uiso 1 1 calc R U . . .
H22C H 0.760327 0.597415 0.118422 0.072 Uiso 1 1 calc R U . . .
C9 C 0.86863(11) 0.48325(9) 0.50149(7) 0.0538(4) Uani 1 1 d . . . . .
H9A H 0.853061 0.443704 0.492843 0.081 Uiso 1 1 calc R U . . .
H9B H 0.838976 0.495254 0.532659 0.081 Uiso 1 1 calc R U . . .
H9C H 0.931244 0.485989 0.508631 0.081 Uiso 1 1 calc R U . . .
C21 C 0.72825(11) 0.50623(8) 0.17819(7) 0.0510(4) Uani 1 1 d . . . . .
H21A H 0.762589 0.496637 0.148225 0.077 Uiso 1 1 calc R U . . .
H21B H 0.666772 0.500991 0.168365 0.077 Uiso 1 1 calc R U . . .
H21C H 0.744805 0.481227 0.207862 0.077 Uiso 1 1 calc R U . . .
C33 C 0.49875(11) 0.58289(8) 0.28817(7) 0.0512(4) Uani 1 1 d . . . . .
H33A H 0.442571 0.581317 0.304021 0.077 Uiso 1 1 calc R U . . .
H33B H 0.499370 0.555719 0.258971 0.077 Uiso 1 1 calc R U . . .
H33C H 0.508593 0.621519 0.275049 0.077 Uiso 1 1 calc R U . . .
C34 C 0.56034(11) 0.50594(7) 0.34790(7) 0.0496(4) Uani 1 1 d . . . . .
H34A H 0.605109 0.497093 0.375296 0.074 Uiso 1 1 calc R U . . .
H34B H 0.566038 0.480138 0.318020 0.074 Uiso 1 1 calc R U . . .
H34C H 0.503214 0.501052 0.361997 0.074 Uiso 1 1 calc R U . . .
C30 C 0.58173(11) 0.79985(8) 0.36025(9) 0.0598(5) Uani 1 1 d . . . . .
H30A H 0.571447 0.778630 0.327382 0.090 Uiso 1 1 calc R U . . .
H30B H 0.608596 0.836623 0.352854 0.090 Uiso 1 1 calc R U . . .
H30C H 0.526651 0.806334 0.376464 0.090 Uiso 1 1 calc R U . . .
C31 C 0.65884(18) 0.79825(9) 0.44917(9) 0.0786(7) Uani 1 1 d . . . . .
H31A H 0.603837 0.810622 0.462662 0.118 Uiso 1 1 calc R U . . .
H31B H 0.694732 0.831709 0.442822 0.118 Uiso 1 1 calc R U . . .
H31C H 0.688992 0.773333 0.475010 0.118 Uiso 1 1 calc R U . . .
C39 C 0.2164(2) 1.00304(13) 0.50455(12) 0.0441(7) Uani 0.5 1 d D U P A -1
C40 C 0.2725(2) 0.97653(13) 0.47165(12) 0.0425(7) Uani 0.5 1 d D U P A -1
H40 H 0.305447 0.999140 0.449140 0.051 Uiso 0.5 1 calc R U P A -1
C41 C 0.2815(2) 0.91703(15) 0.47094(14) 0.0347(7) Uani 0.5 1 d D U P A -1
C36 C 0.2330(2) 0.88418(11) 0.50466(19) 0.0301(8) Uani 0.5 1 d D U P A -1
C37 C 0.1776(3) 0.91032(14) 0.53912(15) 0.0316(7) Uani 0.5 1 d D U P A -1
C38 C 0.1701(2) 0.96977(12) 0.53823(12) 0.0407(7) Uani 0.5 1 d D U P A -1
H38 H 0.132361 0.987826 0.561261 0.049 Uiso 0.5 1 calc R U P A -1
C43 C 0.2022(3) 1.06663(13) 0.50197(15) 0.0607(10) Uani 0.5 1 d D U P A -1
H43A H 0.156587 1.075294 0.475061 0.091 Uiso 0.5 1 calc R U P A -1
H43B H 0.255899 1.085515 0.492996 0.091 Uiso 0.5 1 calc R U P A -1
H43C H 0.185019 1.080424 0.536173 0.091 Uiso 0.5 1 calc R U P A -1
C44 C 0.3457(3) 0.89260(18) 0.43430(16) 0.0390(8) Uani 0.5 1 d D U P A -1
H44A H 0.322371 0.895783 0.397914 0.059 Uiso 0.5 1 calc R U P A -1
H44B H 0.356234 0.852364 0.442891 0.059 Uiso 0.5 1 calc R U P A -1
H44C H 0.400127 0.913836 0.438346 0.059 Uiso 0.5 1 calc R U P A -1
C42 C 0.1211(2) 0.87812(17) 0.57563(16) 0.0379(8) Uani 0.5 1 d D U P A -1
H42A H 0.116253 0.838228 0.564348 0.057 Uiso 0.5 1 calc R U P A -1
H42B H 0.063526 0.895482 0.574657 0.057 Uiso 0.5 1 calc R U P A -1
H42C H 0.146933 0.879789 0.611546 0.057 Uiso 0.5 1 calc R U P A -1
C50 C 0.24987(9) 0.78540(7) 0.36384(6) 0.0413(3) Uani 1 1 d . . . . .
C46 C 0.13224(11) 0.84273(7) 0.39662(6) 0.0479(4) Uani 1 1 d . . . . .
C45 C 0.20393(10) 0.80631(6) 0.40616(6) 0.0399(3) Uani 1 1 d . . . . .
C54 C 0.31624(9) 0.73789(8) 0.37219(7) 0.0461(4) Uani 1 1 d . . . . .
H54 H 0.348727 0.744802 0.406561 0.055 Uiso 1 1 calc R U . . .
C51 C 0.06623(14) 0.85463(9) 0.43693(7) 0.0655(6) Uani 1 1 d D . . . .
H51 H 0.091423 0.844356 0.472621 0.079 Uiso 0.500(9) 1 calc R U P B 1
H51A H 0.094404 0.844931 0.472008 0.079 Uiso 0.500(9) 1 calc R U P B 2
C47 C 0.11641(12) 0.86342(7) 0.34544(7) 0.0530(4) Uani 1 1 d . . . . .
H47 H 0.070065 0.889339 0.338566 0.064 Uiso 1 1 calc R U . . .
C56 C 0.26961(11) 0.68040(8) 0.37566(9) 0.0577(5) Uani 1 1 d . . . . .
H56A H 0.225414 0.682975 0.401661 0.087 Uiso 1 1 calc R U . . .
H56B H 0.311458 0.650683 0.386286 0.087 Uiso 1 1 calc R U . . .
H56C H 0.242176 0.670801 0.341260 0.087 Uiso 1 1 calc R U . . .
C48 C 0.16605(12) 0.84728(8) 0.30495(7) 0.0519(4) Uani 1 1 d . . . . .
H48 H 0.156088 0.863493 0.271006 0.062 Uiso 1 1 calc R U . . .
C49 C 0.23066(10) 0.80724(8) 0.31394(7) 0.0483(4) Uani 1 1 d . . . . .
H49 H 0.262547 0.794404 0.285392 0.058 Uiso 1 1 calc R U . . .
C52 C 0.0545(4) 0.9220(3) 0.4335(2) 0.0596(6) Uani 0.500(9) 1 d D . P B 1
H52A H 0.111225 0.940466 0.437391 0.089 Uiso 0.500(9) 1 calc R U P B 1
H52B H 0.018391 0.934910 0.461546 0.089 Uiso 0.500(9) 1 calc R U P B 1
H52C H 0.026736 0.932143 0.399277 0.089 Uiso 0.500(9) 1 calc R U P B 1
C53 C -0.0149(5) 0.8223(3) 0.4265(3) 0.0596(6) Uani 0.500(9) 1 d D . P B 1
H53A H -0.038036 0.830384 0.390697 0.089 Uiso 0.500(9) 1 calc R U P B 1
H53B H -0.057214 0.833717 0.451705 0.089 Uiso 0.500(9) 1 calc R U P B 1
H53C H -0.003219 0.781347 0.430059 0.089 Uiso 0.500(9) 1 calc R U P B 1
C55 C 0.38147(12) 0.73483(11) 0.32966(8) 0.0688(6) Uani 1 1 d . . . . .
H55A H 0.352324 0.722315 0.296580 0.103 Uiso 1 1 calc R U . . .
H55B H 0.427132 0.707588 0.340181 0.103 Uiso 1 1 calc R U . . .
H55C H 0.406924 0.772617 0.324863 0.103 Uiso 1 1 calc R U . . .
C52A C 0.0223(4) 0.9128(3) 0.4431(2) 0.0596(6) Uani 0.500(9) 1 d D . P B 2
H52D H 0.066498 0.942371 0.449015 0.089 Uiso 0.500(9) 1 calc R U P B 2
H52E H -0.014673 0.911582 0.473043 0.089 Uiso 0.500(9) 1 calc R U P B 2
H52F H -0.012899 0.921682 0.411005 0.089 Uiso 0.500(9) 1 calc R U P B 2
C53A C -0.0096(5) 0.8083(3) 0.4256(3) 0.0596(6) Uani 0.500(9) 1 d D . P B 2
H53D H -0.035676 0.814005 0.390124 0.089 Uiso 0.500(9) 1 calc R U P B 2
H53E H -0.053911 0.813088 0.451338 0.089 Uiso 0.500(9) 1 calc R U P B 2
H53F H 0.014604 0.769774 0.428573 0.089 Uiso 0.500(9) 1 calc R U P B 2
H H 0.7279(10) 0.7677(7) 0.2860(6) 0.041(4) Uiso 1 1 d . . . . .
HA H 0.6261(11) 0.6947(7) 0.2305(7) 0.048(5) Uiso 1 1 d . . . . .
HB H 0.1702(13) 0.6874(8) 0.5035(7) 0.061(5) Uiso 1 1 d . . . . .

loop_
_atom_site_aniso_label
_atom_site_aniso_U_11
_atom_site_aniso_U_22
_atom_site_aniso_U_33
_atom_site_aniso_U_23
_atom_site_aniso_U_13
_atom_site_aniso_U_12
Al1 0.0258(2) 0.0320(2) 0.0410(2) -0.00581(17) 0.00073(16) 0.00191(15)
Al2 0.0426(3) 0.0274(3) 0.0506(4) 0.000 0.0077(3) 0.000
N2 0.0232(5) 0.0335(6) 0.0401(6) -0.0070(5) 0.0001(4) 0.0003(4)
N1 0.0229(5) 0.0325(6) 0.0375(6) -0.0081(5) -0.0006(4) 0.0009(4)
N3 0.0382(6) 0.0296(6) 0.0451(7) -0.0031(5) -0.0132(5) 0.0004(5)
C1 0.0222(6) 0.0314(7) 0.0398(7) -0.0111(5) -0.0036(5) -0.0039(5)
C11 0.0269(6) 0.0306(7) 0.0373(7) -0.0057(5) 0.0008(5) 0.0028(5)
C28 0.0216(6) 0.0431(8) 0.0407(7) 0.0002(6) -0.0062(5) 0.0014(5)
C16 0.0307(7) 0.0345(7) 0.0379(7) -0.0060(6) -0.0018(5) 0.0020(5)
C23 0.0220(6) 0.0401(7) 0.0368(7) -0.0027(6) -0.0012(5) 0.0034(5)
C2 0.0188(6) 0.0390(7) 0.0376(7) -0.0064(5) -0.0009(5) 0.0002(5)
C3 0.0205(6) 0.0479(8) 0.0390(7) -0.0098(6) 0.0004(5) -0.0037(5)
C12 0.0275(6) 0.0333(7) 0.0398(7) -0.0052(6) 0.0002(5) 0.0015(5)
C24 0.0294(7) 0.0407(8) 0.0405(7) -0.0040(6) 0.0006(5) 0.0051(6)
C6 0.0307(7) 0.0436(8) 0.0459(8) -0.0013(6) 0.0014(6) 0.0043(6)
C7 0.0246(6) 0.0397(7) 0.0404(7) -0.0056(6) -0.0007(5) 0.0020(5)
C17 0.0244(6) 0.0411(8) 0.0467(8) -0.0120(6) -0.0008(5) -0.0021(5)
C15 0.0407(8) 0.0374(8) 0.0406(8) -0.0104(6) -0.0012(6) 0.0071(6)
C26 0.0259(7) 0.0620(10) 0.0436(8) 0.0061(7) 0.0022(6) 0.0071(7)
C14 0.0350(7) 0.0429(8) 0.0445(8) -0.0064(6) 0.0041(6) 0.0122(6)
C5 0.0254(6) 0.0598(10) 0.0407(8) 0.0024(7) 0.0019(5) 0.0020(6)
C27 0.0237(6) 0.0525(9) 0.0475(8) 0.0053(7) -0.0032(6) -0.0028(6)
C13 0.0257(6) 0.0436(8) 0.0450(8) -0.0050(6) -0.0003(5) 0.0048(6)
C32 0.0291(7) 0.0417(8) 0.0442(8) -0.0016(6) -0.0071(6) -0.0059(6)
C4 0.0252(6) 0.0616(10) 0.0350(7) -0.0076(7) -0.0003(5) -0.0039(6)
C20 0.0331(7) 0.0441(8) 0.0421(8) -0.0123(6) -0.0037(6) -0.0023(6)
C25 0.0327(7) 0.0512(9) 0.0402(8) -0.0023(7) 0.0024(6) 0.0114(6)
C10 0.0424(8) 0.0330(7) 0.0448(8) -0.0073(6) -0.0041(6) 0.0040(6)
C19 0.0297(7) 0.0446(9) 0.0576(9) -0.0107(7) -0.0002(6) -0.0044(6)
C18 0.0328(7) 0.0526(9) 0.0454(8) -0.0108(7) -0.0030(6) -0.0041(6)
C35 0.0506(12) 0.0283(10) 0.0482(12) 0.000 -0.0220(10) 0.000
C8 0.0329(7) 0.0508(9) 0.0451(8) -0.0181(7) -0.0032(6) -0.0050(6)
C29 0.0439(8) 0.0408(8) 0.0467(8) -0.0097(7) 0.0099(6) 0.0022(6)
C22 0.0374(8) 0.0568(10) 0.0488(9) -0.0089(7) -0.0085(6) -0.0005(7)
C9 0.0429(9) 0.0735(12) 0.0449(9) 0.0067(8) 0.0013(7) 0.0087(8)
C21 0.0508(9) 0.0522(10) 0.0495(9) -0.0164(8) -0.0040(7) -0.0125(8)
C33 0.0447(9) 0.0540(10) 0.0527(9) 0.0004(8) -0.0185(7) -0.0081(7)
C34 0.0498(9) 0.0445(9) 0.0536(9) -0.0002(7) -0.0067(7) -0.0077(7)
C30 0.0429(9) 0.0458(10) 0.0923(14) 0.0094(9) 0.0183(9) 0.0125(7)
C31 0.1122(19) 0.0609(12) 0.0654(13) -0.0283(10) 0.0312(12) -0.0266(12)
C39 0.070(2) 0.0299(14) 0.0306(14) 0.0016(13) -0.0167(16) -0.0059(12)
C40 0.065(2) 0.0326(16) 0.0291(16) 0.0058(12) -0.0105(15) -0.0111(15)
C41 0.0396(19) 0.0366(17) 0.0269(16) 0.0025(13) -0.0072(14) -0.0043(16)
C36 0.031(3) 0.0295(11) 0.0284(19) 0.0018(14) -0.0085(18) -0.0028(10)
C37 0.0380(19) 0.0280(15) 0.0279(17) 0.0007(12) -0.0081(15) 0.0005(15)
C38 0.0536(19) 0.0346(15) 0.0324(15) -0.0019(11) -0.0108(14) 0.0045(14)
C43 0.104(3) 0.0282(15) 0.0470(18) 0.0002(13) -0.017(2) -0.0003(16)
C44 0.041(2) 0.040(2) 0.036(2) 0.0020(17) 0.0000(17) -0.0119(17)
C42 0.035(2) 0.040(2) 0.0391(18) 0.0042(14) 0.0013(15) 0.0038(15)
C50 0.0306(7) 0.0434(8) 0.0484(8) -0.0024(7) -0.0107(6) -0.0068(6)
C46 0.0563(9) 0.0359(8) 0.0489(9) -0.0112(7) -0.0215(7) 0.0083(7)
C45 0.0421(8) 0.0320(7) 0.0436(8) -0.0040(6) -0.0167(6) -0.0031(6)
C54 0.0291(7) 0.0589(10) 0.0492(9) -0.0020(7) -0.0072(6) -0.0001(7)
C51 0.0802(13) 0.0675(12) 0.0459(9) -0.0203(9) -0.0245(9) 0.0432(11)
C47 0.0628(11) 0.0407(9) 0.0523(10) -0.0065(7) -0.0279(8) 0.0098(8)
C56 0.0389(8) 0.0462(10) 0.0865(13) -0.0126(9) -0.0096(8) 0.0067(7)
C48 0.0568(10) 0.0500(10) 0.0463(9) 0.0035(7) -0.0202(8) -0.0068(8)
C49 0.0387(8) 0.0573(10) 0.0475(9) 0.0002(7) -0.0100(7) -0.0088(7)
C52 0.0589(13) 0.0721(17) 0.0473(9) -0.0135(11) -0.0012(8) 0.0417(15)
C53 0.0589(13) 0.0721(17) 0.0473(9) -0.0135(11) -0.0012(8) 0.0417(15)
C55 0.0379(9) 0.1145(18) 0.0532(10) 0.0037(11) -0.0041(7) 0.0163(10)
C52A 0.0589(13) 0.0721(17) 0.0473(9) -0.0135(11) -0.0012(8) 0.0417(15)
C53A 0.0589(13) 0.0721(17) 0.0473(9) -0.0135(11) -0.0012(8) 0.0417(15)

loop_
_atom_type_symbol
_atom_type_description
_atom_type_scat_dispersion_real
_atom_type_scat_dispersion_imag
_atom_type_scat_source
C C 0.0033 0.0016 'International Tables Vol C Tables 4.2.6.8 and 6.1.1.4'
H H 0.0000 0.0000 'International Tables Vol C Tables 4.2.6.8 and 6.1.1.4'
Al Al 0.0645 0.0514 'International Tables Vol C Tables 4.2.6.8 and 6.1.1.4'
N N 0.0061 0.0033 'International Tables Vol C Tables 4.2.6.8 and 6.1.1.4'

loop_
_exptl_crystal_face_index_h
_exptl_crystal_face_index_k
_exptl_crystal_face_index_l
_exptl_crystal_face_perp_dist
2 21 27 0.1074
1 -21 -27 0.0821
0 -31 -12 0.0912
1 31 12 0.1093
-13 25 11 0.1305
21 10 1 0.2010
10 17 -26 0.1225
-21 -6 12 0.1244
1 -20 28 0.0617
-1 20 -28 0.0761
-17 13 19 0.1298
20 -11 -6 0.2236

loop_
_geom_angle_atom_site_label_1
_geom_angle_atom_site_label_2
_geom_angle_atom_site_label_3
_geom_angle
_geom_angle_site_symmetry_1
_geom_angle_site_symmetry_3
_geom_angle_publ_flag
N2 Al1 H 99.3(6) . . ?
N2 Al1 HA 108.3(7) . . ?
N1 Al1 N2 67.86(5) . . ?
N1 Al1 H 118.4(6) . . ?
N1 Al1 HA 122.4(7) . . ?
H Al1 HA 118.9(9) . . ?
N3 Al2 N3 69.64(7) . 2_556 ?
N3 Al2 HB 120.1(8) . 2_556 ?
N3 Al2 HB 110.9(8) 2_556 2_556 ?
N3 Al2 HB 120.1(8) 2_556 . ?
N3 Al2 HB 110.9(8) . . ?
HB Al2 HB 117.0(16) . 2_556 ?
C1 N2 Al1 90.99(9) . . ?
C1 N2 C23 124.66(12) . . ?
C23 N2 Al1 142.38(9) . . ?
C1 N1 Al1 93.07(8) . . ?
C1 N1 C11 128.45(12) . . ?
C11 N1 Al1 138.47(10) . . ?
C35 N3 Al2 90.39(10) 2_556 . ?
C35 N3 Al2 90.39(10) . . ?
C35 N3 C35 0.00(14) 2_556 . ?
C35 N3 C45 126.59(13) 2_556 . ?
C35 N3 C45 126.59(13) . . ?
C45 N3 Al2 142.94(10) . . ?
N2 C1 N1 108.05(12) . . ?
N2 C1 C2 124.25(12) . . ?
N1 C1 C2 127.52(12) . . ?
C16 C11 N1 117.20(11) . . ?
C12 C11 N1 121.42(12) . . ?
C12 C11 C16 121.11(12) . . ?
C23 C28 C32 121.89(13) . . ?
C27 C28 C23 118.29(14) . . ?
C27 C28 C32 119.25(13) . . ?
C11 C16 C20 122.55(12) . . ?
C15 C16 C11 118.45(12) . . ?
C15 C16 C20 118.94(12) . . ?
C28 C23 N2 120.24(12) . . ?
C28 C23 C24 120.11(13) . . ?
C24 C23 N2 119.34(12) . . ?
C3 C2 C1 117.59(12) . . ?
C7 C2 C1 123.57(12) . . ?
C7 C2 C3 118.83(13) . . ?
C2 C3 C8 122.98(14) . . ?
C4 C3 C2 119.55(14) . . ?
C4 C3 C8 117.45(13) . . ?
C11 C12 C17 123.53(12) . . ?
C13 C12 C11 117.61(12) . . ?
C13 C12 C17 118.82(12) . . ?
C23 C24 C29 121.36(13) . . ?
C25 C24 C23 118.60(14) . . ?
C25 C24 C29 119.78(13) . . ?
C7 C6 H6 118.7 . . ?
C5 C6 H6 118.7 . . ?
C5 C6 C7 122.64(15) . . ?
C2 C7 C10 124.34(13) . . ?
C6 C7 C2 119.00(13) . . ?
C6 C7 C10 116.66(13) . . ?
C12 C17 H17 107.9 . . ?
C12 C17 C19 111.40(12) . . ?
C12 C17 C18 111.73(12) . . ?
C19 C17 H17 107.9 . . ?
C18 C17 H17 107.9 . . ?
C18 C17 C19 109.91(12) . . ?
C16 C15 H15 119.5 . . ?
C14 C15 C16 120.93(13) . . ?
C14 C15 H15 119.5 . . ?
C27 C26 H26 120.2 . . ?
C27 C26 C25 119.51(14) . . ?
C25 C26 H26 120.2 . . ?
C15 C14 H14 120.0 . . ?
C13 C14 C15 119.92(13) . . ?
C13 C14 H14 120.0 . . ?
C6 C5 C9 121.35(16) . . ?
C4 C5 C6 117.49(14) . . ?
C4 C5 C9 121.17(15) . . ?
C28 C27 H27 119.2 . . ?
C26 C27 C28 121.56(15) . . ?
C26 C27 H27 119.2 . . ?
C12 C13 H13 119.0 . . ?
C14 C13 C12 121.93(13) . . ?
C14 C13 H13 119.0 . . ?
C28 C32 H32 107.8 . . ?
C28 C32 C33 108.76(13) . . ?
C28 C32 C34 114.23(13) . . ?
C33 C32 H32 107.8 . . ?
C34 C32 H32 107.8 . . ?
C34 C32 C33 110.34(12) . . ?
C3 C4 H4 118.8 . . ?
C5 C4 C3 122.37(14) . . ?
C5 C4 H4 118.8 . . ?
C16 C20 H20 108.0 . . ?
C16 C20 C21 112.95(13) . . ?
C22 C20 C16 110.66(13) . . ?
C22 C20 H20 108.0 . . ?
C22 C20 C21 109.16(13) . . ?
C21 C20 H20 108.0 . . ?
C24 C25 H25 119.3 . . ?
C26 C25 C24 121.31(14) . . ?
C26 C25 H25 119.3 . . ?
C7 C10 H10A 109.5 . . ?
C7 C10 H10B 109.5 . . ?
C7 C10 H10C 109.5 . . ?
H10A C10 H10B 109.5 . . ?
H10A C10 H10C 109.5 . . ?
H10B C10 H10C 109.5 . . ?
C17 C19 H19A 109.5 . . ?
C17 C19 H19B 109.5 . . ?
C17 C19 H19C 109.5 . . ?
H19A C19 H19B 109.5 . . ?
H19A C19 H19C 109.5 . . ?
H19B C19 H19C 109.5 . . ?
C17 C18 H18A 109.5 . . ?
C17 C18 H18B 109.5 . . ?
C17 C18 H18C 109.5 . . ?
H18A C18 H18B 109.5 . . ?
H18A C18 H18C 109.5 . . ?
H18B C18 H18C 109.5 . . ?
N3 C35 N3 109.59(18) . 2_556 ?
N3 C35 C36 126.6(2) . . ?
N3 C35 C36 122.3(2) 2_556 . ?
C35 C35 N3 0(10) 2_556 2_556 ?
C35 C35 N3 0(10) 2_556 . ?
C35 C35 C36 0(10) 2_556 . ?
C3 C8 H8A 109.5 . . ?
C3 C8 H8B 109.5 . . ?
C3 C8 H8C 109.5 . . ?
H8A C8 H8B 109.5 . . ?
H8A C8 H8C 109.5 . . ?
H8B C8 H8C 109.5 . . ?
C24 C29 H29 108.2 . . ?
C24 C29 C30 108.96(14) . . ?
C24 C29 C31 113.01(14) . . ?
C30 C29 H29 108.2 . . ?
C30 C29 C31 110.22(16) . . ?
C31 C29 H29 108.2 . . ?
C20 C22 H22A 109.5 . . ?
C20 C22 H22B 109.5 . . ?
C20 C22 H22C 109.5 . . ?
H22A C22 H22B 109.5 . . ?
H22A C22 H22C 109.5 . . ?
H22B C22 H22C 109.5 . . ?
C5 C9 H9A 109.5 . . ?
C5 C9 H9B 109.5 . . ?
C5 C9 H9C 109.5 . . ?
H9A C9 H9B 109.5 . . ?
H9A C9 H9C 109.5 . . ?
H9B C9 H9C 109.5 . . ?
C20 C21 H21A 109.5 . . ?
C20 C21 H21B 109.5 . . ?
C20 C21 H21C 109.5 . . ?
H21A C21 H21B 109.5 . . ?
H21A C21 H21C 109.5 . . ?
H21B C21 H21C 109.5 . . ?
C32 C33 H33A 109.5 . . ?
C32 C33 H33B 109.5 . . ?
C32 C33 H33C 109.5 . . ?
H33A C33 H33B 109.5 . . ?
H33A C33 H33C 109.5 . . ?
H33B C33 H33C 109.5 . . ?
C32 C34 H34A 109.5 . . ?
C32 C34 H34B 109.5 . . ?
C32 C34 H34C 109.5 . . ?
H34A C34 H34B 109.5 . . ?
H34A C34 H34C 109.5 . . ?
H34B C34 H34C 109.5 . . ?
C29 C30 H30A 109.5 . . ?
C29 C30 H30B 109.5 . . ?
C29 C30 H30C 109.5 . . ?
H30A C30 H30B 109.5 . . ?
H30A C30 H30C 109.5 . . ?
H30B C30 H30C 109.5 . . ?
C29 C31 H31A 109.5 . . ?
C29 C31 H31B 109.5 . . ?
C29 C31 H31C 109.5 . . ?
H31A C31 H31B 109.5 . . ?
H31A C31 H31C 109.5 . . ?
H31B C31 H31C 109.5 . . ?
C40 C39 C38 118.9(3) . . ?
C40 C39 C43 120.8(3) . . ?
C38 C39 C43 120.3(3) . . ?
C39 C40 H40 119.3 . . ?
C39 C40 C41 121.3(3) . . ?
C41 C40 H40 119.3 . . ?
C40 C41 C44 117.0(3) . . ?
C36 C41 C40 118.8(4) . . ?
C36 C41 C44 124.2(3) . . ?
C41 C36 C35 113.0(3) . . ?
C41 C36 C37 120.7(3) . . ?
C37 C36 C35 126.3(3) . . ?
C36 C37 C42 124.1(3) . . ?
C38 C37 C36 118.6(4) . . ?
C38 C37 C42 117.2(4) . . ?
C39 C38 C37 121.7(3) . . ?
C39 C38 H38 119.2 . . ?
C37 C38 H38 119.2 . . ?
C39 C43 H43A 109.5 . . ?
C39 C43 H43B 109.5 . . ?
C39 C43 H43C 109.5 . . ?
H43A C43 H43B 109.5 . . ?
H43A C43 H43C 109.5 . . ?
H43B C43 H43C 109.5 . . ?
C41 C44 H44A 109.5 . . ?
C41 C44 H44B 109.5 . . ?
C41 C44 H44C 109.5 . . ?
H44A C44 H44B 109.5 . . ?
H44A C44 H44C 109.5 . . ?
H44B C44 H44C 109.5 . . ?
C37 C42 H42A 109.5 . . ?
C37 C42 H42B 109.5 . . ?
C37 C42 H42C 109.5 . . ?
H42A C42 H42B 109.5 . . ?
H42A C42 H42C 109.5 . . ?
H42B C42 H42C 109.5 . . ?
C45 C50 C54 120.78(14) . . ?
C49 C50 C45 118.65(15) . . ?
C49 C50 C54 120.51(15) . . ?
C45 C46 C51 123.28(15) . . ?
C47 C46 C45 117.82(16) . . ?
C47 C46 C51 118.47(15) . . ?
C50 C45 N3 117.43(13) . . ?
C50 C45 C46 120.19(14) . . ?
C46 C45 N3 122.34(14) . . ?
C50 C54 H54 108.0 . . ?
C50 C54 C56 109.48(12) . . ?
C56 C54 H54 108.0 . . ?
C55 C54 C50 113.84(15) . . ?
C55 C54 H54 108.0 . . ?
C55 C54 C56 109.42(17) . . ?
C46 C51 H51 109.1 . . ?
C46 C51 H51A 106.6 . . ?
C46 C51 C52 103.0(3) . . ?
C46 C51 C52A 123.5(3) . . ?
C46 C51 C53A 105.5(3) . . ?
C52 C51 H51 109.1 . . ?
C53 C51 C46 112.4(3) . . ?
C53 C51 H51 109.1 . . ?
C53 C51 C52 113.9(3) . . ?
C52A C51 H51A 106.6 . . ?
C52A C51 C53A 107.0(3) . . ?
C53A C51 H51A 106.6 . . ?
C46 C47 H47 119.1 . . ?
C48 C47 C46 121.80(16) . . ?
C48 C47 H47 119.1 . . ?
C54 C56 H56A 109.5 . . ?
C54 C56 H56B 109.5 . . ?
C54 C56 H56C 109.5 . . ?
H56A C56 H56B 109.5 . . ?
H56A C56 H56C 109.5 . . ?
H56B C56 H56C 109.5 . . ?
C47 C48 H48 120.2 . . ?
C47 C48 C49 119.51(16) . . ?
C49 C48 H48 120.2 . . ?
C50 C49 H49 119.3 . . ?
C48 C49 C50 121.34(17) . . ?
C48 C49 H49 119.3 . . ?
C51 C52 H52A 109.5 . . ?
C51 C52 H52B 109.5 . . ?
C51 C52 H52C 109.5 . . ?
H52A C52 H52B 109.5 . . ?
H52A C52 H52C 109.5 . . ?
H52B C52 H52C 109.5 . . ?
C51 C53 H53A 109.5 . . ?
C51 C53 H53B 109.5 . . ?
C51 C53 H53C 109.5 . . ?
H53A C53 H53B 109.5 . . ?
H53A C53 H53C 109.5 . . ?
H53B C53 H53C 109.5 . . ?
C54 C55 H55A 109.5 . . ?
C54 C55 H55B 109.5 . . ?
C54 C55 H55C 109.5 . . ?
H55A C55 H55B 109.5 . . ?
H55A C55 H55C 109.5 . . ?
H55B C55 H55C 109.5 . . ?
C51 C52A H52D 109.5 . . ?
C51 C52A H52E 109.5 . . ?
C51 C52A H52F 109.5 . . ?
H52D C52A H52E 109.5 . . ?
H52D C52A H52F 109.5 . . ?
H52E C52A H52F 109.5 . . ?
C51 C53A H53D 109.5 . . ?
C51 C53A H53E 109.5 . . ?
C51 C53A H53F 109.5 . . ?
H53D C53A H53E 109.5 . . ?
H53D C53A H53F 109.5 . . ?
H53E C53A H53F 109.5 . . ?

loop_
_geom_bond_atom_site_label_1
_geom_bond_atom_site_label_2
_geom_bond_distance
_geom_bond_site_symmetry_2
_geom_bond_publ_flag
Al1 N2 1.9768(13) . ?
Al1 N1 1.9238(12) . ?
Al1 H 1.622(16) . ?
Al1 HA 1.489(18) . ?
Al2 N3 1.9228(13) 2_556 ?
Al2 N3 1.9227(13) . ?
Al2 HB 1.46(2) . ?
Al2 HB 1.460(19) 2_556 ?
N2 C1 1.3419(17) . ?
N2 C23 1.4339(17) . ?
N1 C1 1.3491(18) . ?
N1 C11 1.4335(16) . ?
N3 C35 1.3437(17) 2_556 ?
N3 C35 1.3437(17) . ?
N3 C45 1.4329(19) . ?
C1 C2 1.496(2) . ?
C11 C16 1.4168(19) . ?
C11 C12 1.4075(18) . ?
C28 C23 1.407(2) . ?
C28 C27 1.397(2) . ?
C28 C32 1.510(2) . ?
C16 C15 1.392(2) . ?
C16 C20 1.5289(19) . ?
C23 C24 1.409(2) . ?
C2 C3 1.4184(18) . ?
C2 C7 1.406(2) . ?
C3 C4 1.387(2) . ?
C3 C8 1.509(2) . ?
C12 C17 1.5212(19) . ?
C12 C13 1.4004(19) . ?
C24 C25 1.395(2) . ?
C24 C29 1.518(2) . ?
C6 H6 0.9500 . ?
C6 C7 1.394(2) . ?
C6 C5 1.392(2) . ?
C7 C10 1.5061(19) . ?
C17 H17 1.0000 . ?
C17 C19 1.534(2) . ?
C17 C18 1.532(2) . ?
C15 H15 0.9500 . ?
C15 C14 1.388(2) . ?
C26 H26 0.9500 . ?
C26 C27 1.377(2) . ?
C26 C25 1.377(2) . ?
C14 H14 0.9500 . ?
C14 C13 1.375(2) . ?
C5 C4 1.380(2) . ?
C5 C9 1.507(2) . ?
C27 H27 0.9500 . ?
C13 H13 0.9500 . ?
C32 H32 1.0000 . ?
C32 C33 1.542(2) . ?
C32 C34 1.522(2) . ?
C4 H4 0.9500 . ?
C20 H20 1.0000 . ?
C20 C22 1.522(2) . ?
C20 C21 1.545(2) . ?
C25 H25 0.9500 . ?
C10 H10A 0.9800 . ?
C10 H10B 0.9800 . ?
C10 H10C 0.9800 . ?
C19 H19A 0.9800 . ?
C19 H19B 0.9800 . ?
C19 H19C 0.9800 . ?
C18 H18A 0.9800 . ?
C18 H18B 0.9800 . ?
C18 H18C 0.9800 . ?
C35 C35 0.000(4) 2_556 ?
C35 C36 1.526(3) . ?
C8 H8A 0.9800 . ?
C8 H8B 0.9800 . ?
C8 H8C 0.9800 . ?
C29 H29 1.0000 . ?
C29 C30 1.523(3) . ?
C29 C31 1.531(2) . ?
C22 H22A 0.9800 . ?
C22 H22B 0.9800 . ?
C22 H22C 0.9800 . ?
C9 H9A 0.9800 . ?
C9 H9B 0.9800 . ?
C9 H9C 0.9800 . ?
C21 H21A 0.9800 . ?
C21 H21B 0.9800 . ?
C21 H21C 0.9800 . ?
C33 H33A 0.9800 . ?
C33 H33B 0.9800 . ?
C33 H33C 0.9800 . ?
C34 H34A 0.9800 . ?
C34 H34B 0.9800 . ?
C34 H34C 0.9800 . ?
C30 H30A 0.9800 . ?
C30 H30B 0.9800 . ?
C30 H30C 0.9800 . ?
C31 H31A 0.9800 . ?
C31 H31B 0.9800 . ?
C31 H31C 0.9800 . ?
C39 C40 1.387(5) . ?
C39 C38 1.388(4) . ?
C39 C43 1.508(4) . ?
C40 H40 0.9500 . ?
C40 C41 1.402(5) . ?
C41 C36 1.402(4) . ?
C41 C44 1.513(5) . ?
C36 C37 1.402(5) . ?
C37 C38 1.398(4) . ?
C37 C42 1.513(5) . ?
C38 H38 0.9500 . ?
C43 H43A 0.9800 . ?
C43 H43B 0.9800 . ?
C43 H43C 0.9800 . ?
C44 H44A 0.9800 . ?
C44 H44B 0.9800 . ?
C44 H44C 0.9800 . ?
C42 H42A 0.9800 . ?
C42 H42B 0.9800 . ?
C42 H42C 0.9800 . ?
C50 C45 1.412(2) . ?
C50 C54 1.523(2) . ?
C50 C49 1.388(2) . ?
C46 C45 1.412(2) . ?
C46 C51 1.514(3) . ?
C46 C47 1.401(2) . ?
C54 H54 1.0000 . ?
C54 C56 1.534(2) . ?
C54 C55 1.523(2) . ?
C51 H51 1.0000 . ?
C51 H51A 1.0000 . ?
C51 C52 1.592(6) . ?
C51 C53 1.481(8) . ?
C51 C52A 1.536(5) . ?
C51 C53A 1.615(8) . ?
C47 H47 0.9500 . ?
C47 C48 1.373(3) . ?
C56 H56A 0.9800 . ?
C56 H56B 0.9800 . ?
C56 H56C 0.9800 . ?
C48 H48 0.9500 . ?
C48 C49 1.383(2) . ?
C49 H49 0.9500 . ?
C52 H52A 0.9800 . ?
C52 H52B 0.9800 . ?
C52 H52C 0.9800 . ?
C53 H53A 0.9800 . ?
C53 H53B 0.9800 . ?
C53 H53C 0.9800 . ?
C55 H55A 0.9800 . ?
C55 H55B 0.9800 . ?
C55 H55C 0.9800 . ?
C52A H52D 0.9800 . ?
C52A H52E 0.9800 . ?
C52A H52F 0.9800 . ?
C53A H53D 0.9800 . ?
C53A H53E 0.9800 . ?
C53A H53F 0.9800 . ?

loop_
_geom_torsion_atom_site_label_1
_geom_torsion_atom_site_label_2
_geom_torsion_atom_site_label_3
_geom_torsion_atom_site_label_4
_geom_torsion
_geom_torsion_site_symmetry_1
_geom_torsion_site_symmetry_2
_geom_torsion_site_symmetry_3
_geom_torsion_site_symmetry_4
_geom_torsion_publ_flag
Al1 N2 C1 N1 -1.48(10) . . . . ?
Al1 N2 C1 C2 173.98(11) . . . . ?
Al1 N2 C23 C28 99.33(17) . . . . ?
Al1 N2 C23 C24 -74.16(18) . . . . ?
Al1 N1 C1 N2 1.52(10) . . . . ?
Al1 N1 C1 C2 -173.75(11) . . . . ?
Al1 N1 C11 C16 -71.78(18) . . . . ?
Al1 N1 C11 C12 102.33(16) . . . . ?
Al2 N3 C35 N3 0.001(0) . . . 2_556 ?
Al2 N3 C35 C35 0(100) . . . 2_556 ?
Al2 N3 C35 C36 -166.37(12) . . . . ?
Al2 N3 C45 C50 -56.5(2) . . . . ?
Al2 N3 C45 C46 120.98(17) . . . . ?
N2 C1 C2 C3 -57.20(17) . . . . ?
N2 C1 C2 C7 121.91(14) . . . . ?
N2 C23 C24 C25 -179.25(12) . . . . ?
N2 C23 C24 C29 6.6(2) . . . . ?
N1 C1 C2 C3 117.35(14) . . . . ?
N1 C1 C2 C7 -63.53(19) . . . . ?
N1 C11 C16 C15 176.66(13) . . . . ?
N1 C11 C16 C20 -0.4(2) . . . . ?
N1 C11 C12 C17 2.1(2) . . . . ?
N1 C11 C12 C13 -175.77(13) . . . . ?
N3 C35 C36 C41 -65.8(4) . . . . ?
N3 C35 C36 C41 129.5(3) 2_556 . . . ?
N3 C35 C36 C37 115.9(4) . . . . ?
N3 C35 C36 C37 -48.9(5) 2_556 . . . ?
C1 N2 C23 C28 -59.35(17) . . . . ?
C1 N2 C23 C24 127.16(14) . . . . ?
C1 N1 C11 C16 107.77(16) . . . . ?
C1 N1 C11 C12 -78.12(18) . . . . ?
C1 C2 C3 C4 175.98(12) . . . . ?
C1 C2 C3 C8 -5.70(18) . . . . ?
C1 C2 C7 C6 -175.29(12) . . . . ?
C1 C2 C7 C10 5.6(2) . . . . ?
C11 N1 C1 N2 -178.18(11) . . . . ?
C11 N1 C1 C2 6.6(2) . . . . ?
C11 C16 C15 C14 -1.6(2) . . . . ?
C11 C16 C20 C22 97.26(16) . . . . ?
C11 C16 C20 C21 -140.01(15) . . . . ?
C11 C12 C17 C19 -124.10(15) . . . . ?
C11 C12 C17 C18 112.54(15) . . . . ?
C11 C12 C13 C14 0.3(2) . . . . ?
C28 C23 C24 C25 7.3(2) . . . . ?
C28 C23 C24 C29 -166.93(13) . . . . ?
C16 C11 C12 C17 175.95(14) . . . . ?
C16 C11 C12 C13 -1.9(2) . . . . ?
C16 C15 C14 C13 0.0(2) . . . . ?
C23 N2 C1 N1 165.70(11) . . . . ?
C23 N2 C1 C2 -18.84(19) . . . . ?
C23 C28 C27 C26 3.4(2) . . . . ?
C23 C28 C32 C33 -89.94(16) . . . . ?
C23 C28 C32 C34 146.33(14) . . . . ?
C23 C24 C25 C26 -0.6(2) . . . . ?
C23 C24 C29 C30 89.93(17) . . . . ?
C23 C24 C29 C31 -147.18(17) . . . . ?
C2 C3 C4 C5 0.4(2) . . . . ?
C3 C2 C7 C6 3.81(19) . . . . ?
C3 C2 C7 C10 -175.31(13) . . . . ?
C12 C11 C16 C15 2.5(2) . . . . ?
C12 C11 C16 C20 -174.55(14) . . . . ?
C6 C5 C4 C3 1.8(2) . . . . ?
C7 C2 C3 C4 -3.17(19) . . . . ?
C7 C2 C3 C8 175.14(12) . . . . ?
C7 C6 C5 C4 -1.1(2) . . . . ?
C7 C6 C5 C9 178.72(14) . . . . ?
C17 C12 C13 C14 -177.65(14) . . . . ?
C15 C16 C20 C22 -79.81(17) . . . . ?
C15 C16 C20 C21 42.9(2) . . . . ?
C15 C14 C13 C12 0.6(2) . . . . ?
C5 C6 C7 C2 -1.7(2) . . . . ?
C5 C6 C7 C10 177.46(13) . . . . ?
C27 C28 C23 N2 177.96(12) . . . . ?
C27 C28 C23 C24 -8.6(2) . . . . ?
C27 C28 C32 C33 81.26(17) . . . . ?
C27 C28 C32 C34 -42.47(18) . . . . ?
C27 C26 C25 C24 -4.5(2) . . . . ?
C13 C12 C17 C19 53.71(18) . . . . ?
C13 C12 C17 C18 -69.65(17) . . . . ?
C32 C28 C23 N2 -10.76(19) . . . . ?
C32 C28 C23 C24 162.68(13) . . . . ?
C32 C28 C27 C26 -168.09(13) . . . . ?
C20 C16 C15 C14 175.61(14) . . . . ?
C25 C24 C29 C30 -84.18(17) . . . . ?
C25 C24 C29 C31 38.7(2) . . . . ?
C25 C26 C27 C28 3.1(2) . . . . ?
C35 N3 C35 N3 0(100) 2_556 . . 2_556 ?
C35 N3 C35 C36 0(40) 2_556 . . . ?
C35 N3 C45 C50 127.81(14) 2_556 . . . ?
C35 N3 C45 C50 127.81(14) . . . . ?
C35 N3 C45 C46 -54.7(2) 2_556 . . . ?
C35 N3 C45 C46 -54.7(2) . . . . ?
C35 C35 C36 C41 0.0(2) 2_556 . . . ?
C35 C35 C36 C37 0.0(2) 2_556 . . . ?
C35 C36 C37 C38 179.7(3) . . . . ?
C35 C36 C37 C42 -3.6(6) . . . . ?
C8 C3 C4 C5 -178.06(13) . . . . ?
C29 C24 C25 C26 173.66(14) . . . . ?
C9 C5 C4 C3 -178.03(13) . . . . ?
C39 C40 C41 C36 -0.5(5) . . . . ?
C39 C40 C41 C44 -178.9(3) . . . . ?
C40 C39 C38 C37 -1.1(5) . . . . ?
C40 C41 C36 C35 -179.5(3) . . . . ?
C40 C41 C36 C37 -1.1(6) . . . . ?
C41 C36 C37 C38 1.5(6) . . . . ?
C41 C36 C37 C42 178.2(3) . . . . ?
C36 C37 C38 C39 -0.5(5) . . . . ?
C38 C39 C40 C41 1.6(5) . . . . ?
C43 C39 C40 C41 -175.3(3) . . . . ?
C43 C39 C38 C37 175.8(3) . . . . ?
C44 C41 C36 C35 -1.2(5) . . . . ?
C44 C41 C36 C37 177.2(3) . . . . ?
C42 C37 C38 C39 -177.3(3) . . . . ?
C46 C47 C48 C49 3.5(3) . . . . ?
C45 N3 C35 N3 177.41(16) . . . 2_556 ?
C45 N3 C35 C35 0.00(12) . . . 2_556 ?
C45 N3 C35 C36 11.0(2) . . . . ?
C45 C50 C54 C56 78.02(18) . . . . ?
C45 C50 C54 C55 -159.17(15) . . . . ?
C45 C50 C49 C48 -2.1(2) . . . . ?
C45 C46 C51 C52 134.7(2) . . . . ?
C45 C46 C51 C53 -102.3(3) . . . . ?
C45 C46 C51 C52A 144.2(3) . . . . ?
C45 C46 C51 C53A -92.6(3) . . . . ?
C45 C46 C47 C48 2.8(3) . . . . ?
C54 C50 C45 N3 8.9(2) . . . . ?
C54 C50 C45 C46 -168.65(14) . . . . ?
C54 C50 C49 C48 175.06(15) . . . . ?
C51 C46 C45 N3 -13.8(2) . . . . ?
C51 C46 C45 C50 163.61(16) . . . . ?
C51 C46 C47 C48 -169.99(17) . . . . ?
C47 C46 C45 N3 173.78(14) . . . . ?
C47 C46 C45 C50 -8.8(2) . . . . ?
C47 C46 C51 C52 -53.0(3) . . . . ?
C47 C46 C51 C53 70.0(3) . . . . ?
C47 C46 C51 C52A -43.4(3) . . . . ?
C47 C46 C51 C53A 79.8(3) . . . . ?
C47 C48 C49 C50 -3.8(2) . . . . ?
C49 C50 C45 N3 -173.95(13) . . . . ?
C49 C50 C45 C46 8.5(2) . . . . ?
C49 C50 C54 C56 -99.11(18) . . . . ?
C49 C50 C54 C55 23.7(2) . . . . ?

loop_
_exptl_oxdiff_crystal_face_indexfrac_h
_exptl_oxdiff_crystal_face_indexfrac_k
_exptl_oxdiff_crystal_face_indexfrac_l
_exptl_oxdiff_crystal_face_x
_exptl_oxdiff_crystal_face_y
_exptl_oxdiff_crystal_face_z
1.6836 21.4191 27.0013 -0.2319 -0.9717 -0.0445
1.3667 -21.4020 -27.3330 0.2305 0.9684 -0.0950
-0.2554 -31.1465 -11.9075 -0.2855 0.9583 -0.0091
1.0147 31.1279 11.7901 0.2855 -0.9580 -0.0256
-12.6727 25.1564 11.4864 0.2271 -0.7696 0.5968
20.7371 10.1636 0.8882 0.0986 -0.3199 -0.9423
10.2650 17.3470 -26.3954 0.8724 -0.0197 -0.4884
-20.6530 -5.7650 11.7965 -0.3063 0.0040 0.9519
0.6572 -20.1146 28.4035 -0.9997 0.0247 -0.0089
-1.4752 20.1094 -28.2526 0.9986 -0.0248 0.0463
-16.7943 13.3724 19.2543 -0.1452 -0.5973 0.7888
20.4487 -11.0541 -5.8709 -0.1259 0.3111 -0.9420
